data_7717682
loop_
_publ_author_name
'Nolan, Steven P.'
'Ruggiero, Tommaso'
'Van Hecke, Kristof'
'Cazin, Catherine'

_publ_section_title
;
 [Cu(NHC)(OR)] (R = C(CF3)3) complexes for N-H and S-H bond activation and
 as pre-catalysts in the Chan-Evans-Lam reaction
;
_journal_name_full 'Dalton Transactions'
_journal_paper_doi 10.1039/D4DT03322A
_journal_year 2025
_chemical_formula_moiety 'C34 H39 Cl Cu N3 O2'
_chemical_formula_sum 'C34 H39 Cl Cu N3 O2'
_chemical_formula_weight 620.67
_space_group_crystal_system monoclinic
_space_group_IT_number 14
_space_group_name_Hall '-P 2ybc'
_space_group_name_H-M_alt 'P 1 21/c 1'
_atom_sites_solution_hydrogens geom
_atom_sites_solution_primary dual
_audit_creation_date 2024-08-14
_audit_creation_method
;
Olex2 1.5
(compiled 2024.02.16 svn.r378c4104 for OlexSys, GUI svn.r6928)
;
_audit_update_record
;
2024-10-22 deposited with the CCDC.	2024-12-16 downloaded from the CCDC.
;
_cell_angle_alpha 90
_cell_angle_beta 107.662(5)
_cell_angle_gamma 90
_cell_formula_units_Z 4
_cell_length_a 10.8667(5)
_cell_length_b 19.1255(7)
_cell_length_c 16.0322(7)
_cell_measurement_reflns_used 6913
_cell_measurement_temperature 100(2)
_cell_measurement_theta_max 73.6490
_cell_measurement_theta_min 4.2580
_cell_volume 3174.9(2)
_computing_cell_refinement 'CrysAlisPro 1.171.42.49 (Rigaku OD, 2022)'
_computing_data_collection 'CrysAlisPro 1.171.42.49 (Rigaku OD, 2022)'
_computing_data_reduction 'CrysAlisPro 1.171.42.49 (Rigaku OD, 2022)'
_computing_molecular_graphics 'Olex2 1.5 (Dolomanov et al., 2009)'
_computing_publication_material 'Olex2 1.5 (Dolomanov et al., 2009)'
_computing_structure_refinement 'SHELXL 2018/1 (Sheldrick, 2015)'
_computing_structure_solution 'SHELXT 2018/2 (Sheldrick, 2018)'
_diffrn_ambient_temperature 100(2)
_diffrn_detector 'CCD plate'
_diffrn_detector_area_resol_mean 10.4839
_diffrn_detector_type Atlas
_diffrn_measured_fraction_theta_full 0.998
_diffrn_measured_fraction_theta_max 0.998
_diffrn_measurement_details
;
List of Runs (angles in degrees, time in seconds):

  # Type    Start    End  Width  t~exp~   \w     \q     \k     \f   Frames
#--------------------------------------------------------------------------
  1  \w   -113.00 -13.00   1.00   17.76    --  -41.30 -57.00  90.00  100
  2  \w   -116.00 -17.00   1.00   17.76    --  -41.30 -37.00  30.00   99
  3  \w    -33.00  66.00   1.00   17.76    --   41.30 -37.00  90.00   99
  4  \w     23.00 107.00   1.00   60.03    --  106.01 -94.00 150.00   84
  5  \w     35.00 112.00   1.00   60.03    --  106.01-125.00 150.00   77
  6  \w     33.00 132.00   1.00   60.03    --  106.01 -45.00-150.00   99
  7  \w     78.00 178.00   1.00   60.03    --  106.01  30.00  30.00  100
  8  \w     30.00 134.00   1.00   60.03    --  106.01 -30.00   0.00  104
  9  \w   -113.00 -13.00   1.00   17.76    --  -41.30 -57.00-150.00  100
 10  \w    -87.00  -6.00   1.00   17.76    --  -41.30 125.00 -30.00   81
 11  \w     78.00 178.00   1.00   60.03    --  106.01  30.00-180.00  100
 12  \w     80.00 178.00   1.00   60.03    --  106.01  45.00  90.00   98
 13  \w     35.00 112.00   1.00   60.03    --  106.01-125.00  60.00   77
 14  \w     80.00 178.00   1.00   60.03    --  106.01  45.00 -30.00   98
 15  \w   -113.00 -13.00   1.00   17.76    --  -41.30 -57.00 -60.00  100
 16  \w      6.00  81.00   1.00   17.76    --   41.30 -99.00 -90.00   75
 17  \w     78.00 178.00   1.00   60.03    --  106.01  30.00 -90.00  100
 18  \w     23.00  54.00   1.00   60.03    --  106.01 -94.00-120.00   31
;
_diffrn_measurement_device 'four-circle diffractometer'
_diffrn_measurement_device_type 'SuperNova, Dual, Cu at home/near, Atlas'
_diffrn_measurement_method '\w scans'
_diffrn_orient_matrix_type 'CrysAlisPro convention (1999,Acta A55,543-557)'
_diffrn_orient_matrix_UB_11 0.1233131000
_diffrn_orient_matrix_UB_12 -0.0031212000
_diffrn_orient_matrix_UB_13 -0.0282496000
_diffrn_orient_matrix_UB_21 0.0765035000
_diffrn_orient_matrix_UB_22 -0.0274631000
_diffrn_orient_matrix_UB_23 0.0912882000
_diffrn_orient_matrix_UB_31 -0.0327081000
_diffrn_orient_matrix_UB_32 -0.0757300000
_diffrn_orient_matrix_UB_33 -0.0320020000
_diffrn_radiation_monochromator mirror
_diffrn_radiation_probe x-ray
_diffrn_radiation_type 'Cu K\a'
_diffrn_radiation_wavelength 1.54184
_diffrn_reflns_av_R_equivalents 0.0774
_diffrn_reflns_av_unetI/netI 0.0527
_diffrn_reflns_Laue_measured_fraction_full 0.998
_diffrn_reflns_Laue_measured_fraction_max 0.998
_diffrn_reflns_limit_h_max 12
_diffrn_reflns_limit_h_min -12
_diffrn_reflns_limit_k_max 20
_diffrn_reflns_limit_k_min -22
_diffrn_reflns_limit_l_max 19
_diffrn_reflns_limit_l_min -19
_diffrn_reflns_number 28433
_diffrn_reflns_point_group_measured_fraction_full 0.998
_diffrn_reflns_point_group_measured_fraction_max 0.998
_diffrn_reflns_theta_full 66.597
_diffrn_reflns_theta_max 66.597
_diffrn_reflns_theta_min 3.703
_diffrn_source 'micro-focus sealed X-ray tube'
_diffrn_source_type 'SuperNova (Cu) X-ray Source'
_exptl_absorpt_coefficient_mu 2.006
_exptl_absorpt_correction_T_max 1.000
_exptl_absorpt_correction_T_min 0.586
_exptl_absorpt_correction_type gaussian
_exptl_absorpt_process_details
;
CrysAlisPro 1.171.42.49 (Rigaku Oxford Diffraction, 2022)
Numerical absorption correction based on gaussian integration over
a multifaceted crystal model
Empirical absorption correction using spherical harmonics,
implemented in SCALE3 ABSPACK scaling algorithm.
;
_exptl_crystal_colour 'dull whiteish colourless'
_exptl_crystal_colour_lustre dull
_exptl_crystal_colour_modifier whiteish
_exptl_crystal_colour_primary colourless
_exptl_crystal_density_diffrn 1.298
_exptl_crystal_description plate
_exptl_crystal_F_000 1304
_exptl_crystal_preparation synthesis
_exptl_crystal_recrystallization_method synthesis
_exptl_crystal_size_max 0.23
_exptl_crystal_size_mid 0.2
_exptl_crystal_size_min 0.1
_refine_diff_density_max 1.233
_refine_diff_density_min -0.890
_refine_diff_density_rms 0.091
_refine_ls_extinction_method none
_refine_ls_goodness_of_fit_ref 1.019
_refine_ls_hydrogen_treatment constr
_refine_ls_matrix_type full
_refine_ls_number_parameters 378
_refine_ls_number_reflns 5591
_refine_ls_number_restraints 0
_refine_ls_restrained_S_all 1.019
_refine_ls_R_factor_all 0.1132
_refine_ls_R_factor_gt 0.0906
_refine_ls_shift/su_max 0.001
_refine_ls_shift/su_mean 0.000
_refine_ls_structure_factor_coef Fsqd
_refine_ls_weighting_details 'w=1/[\s^2^(Fo^2^)+20.0000P] where P=(Fo^2^+2Fc^2^)/3'
_refine_ls_weighting_scheme calc
_refine_ls_wR_factor_gt 0.1708
_refine_ls_wR_factor_ref 0.1812
_reflns_Friedel_coverage 0.000
_reflns_number_gt 4221
_reflns_number_total 5591
_reflns_threshold_expression 'I > 2\s(I)'
_cod_data_source_file d4dt03322a2.cif
_cod_data_source_block tr223_dcm_pent
_cod_database_code 7717682
_shelx_shelxl_version_number 2018/1
_chemical_oxdiff_formula C20H30N3O2Cl1Cu1
_shelx_space_group_comment
;
The symmetry employed for this shelxl refinement is uniquely defined
by the following loop, which should always be used as a source of
symmetry information in preference to the above space-group names.
They are only intended as comments.
;
_shelx_estimated_absorpt_t_max 0.825
_shelx_estimated_absorpt_t_min 0.656
_olex2_refinement_description
;
1. Fixed Uiso
 At 1.2 times of:
  All C(H) groups
 At 1.5 times of:
  All C(H,H,H) groups
2.a Ternary CH refined with riding coordinates:
 C13(H13), C34(H34), C10(H10), C24(H24)
2.b Aromatic/amide H refined with riding coordinates:
 C3(H3), C7(H7), C2(H2), C8(H8), C6(H6), C32(H32), C19(H19), C18(H18),
 C20(H20), C29(H29), C30(H30)
2.c Idealised Me refined as rotating group:
 C14(H14A,H14B,H14C), C15(H15A,H15B,H15C), C26(H26A,H26B,H26C), C12(H12A,H12B,
 H12C), C25(H25A,H25B,H25C), C22(H22A,H22B,H22C), C11(H11A,H11B,H11C), C23(H23A,
 H23B,H23C)
;
_smtbx_masks_void_probe_radius 1.0
_smtbx_masks_void_truncation_radius 1.2
_olex2_exptl_crystal_mounting_method 'Mounted on a Litho loop'
_olex2_submission_special_instructions 'No special instructions were received'
_oxdiff_exptl_absorpt_empirical_details
;
Empirical correction (ABSPACK) includes:
- Absorption correction using spherical harmonics
- Frame scaling
- B-factor correction
;
_oxdiff_exptl_absorpt_empirical_full_max 2.405
_oxdiff_exptl_absorpt_empirical_full_min 0.472

loop_
_space_group_symop_operation_xyz
'x, y, z'
'-x, y+1/2, -z+1/2'
'-x, -y, -z'
'x, -y-1/2, z-1/2'

loop_
_atom_site_label
_atom_site_type_symbol
_atom_site_fract_x
_atom_site_fract_y
_atom_site_fract_z
_atom_site_U_iso_or_equiv
_atom_site_adp_type
_atom_site_occupancy
_atom_site_site_symmetry_order
_atom_site_calc_flag
_atom_site_refinement_flags_posn
_atom_site_refinement_flags_adp
_atom_site_refinement_flags_occupancy
_atom_site_disorder_assembly
_atom_site_disorder_group
Cu1 Cu 0.32693(8) 0.51920(4) 0.72702(5) 0.0408(2) Uani 1 1 d . . . . .
Cl1 Cl -0.0932(2) 0.38014(17) 0.84280(13) 0.1025(9) Uani 1 1 d . . . . .
N2 N 0.3851(4) 0.6599(2) 0.8013(3) 0.0342(10) Uani 1 1 d . . . . .
N1 N 0.3191(4) 0.6610(2) 0.6623(3) 0.0349(10) Uani 1 1 d . . . . .
O2 O 0.3328(5) 0.3068(2) 0.7123(3) 0.0637(13) Uani 1 1 d . . . . .
O1 O 0.4682(5) 0.3838(3) 0.6795(3) 0.0677(13) Uani 1 1 d . . . . .
N3 N 0.2980(5) 0.4218(3) 0.7247(3) 0.0449(12) Uani 1 1 d . . . . .
C27 C 0.3761(6) 0.3762(3) 0.7007(4) 0.0420(13) Uani 1 1 d . . . . .
C4 C 0.2803(5) 0.6382(3) 0.5723(3) 0.0368(12) Uani 1 1 d . . . . .
C1 C 0.3458(5) 0.6167(3) 0.7305(3) 0.0338(12) Uani 1 1 d . . . . .
C16 C 0.4232(5) 0.6349(3) 0.8900(3) 0.0368(12) Uani 1 1 d . . . . .
C33 C 0.2057(6) 0.3856(3) 0.7509(4) 0.0444(14) Uani 1 1 d . . . . .
C3 C 0.3817(5) 0.7289(3) 0.7772(4) 0.0402(13) Uani 1 1 d . . . . .
H3 H 0.404140 0.768166 0.815094 0.048 Uiso 1 1 calc R U . . .
C7 C 0.2093(5) 0.5961(3) 0.3993(4) 0.0447(14) Uani 1 1 d . . . . .
H7 H 0.184330 0.583181 0.339263 0.054 Uiso 1 1 calc R U . . .
C21 C 0.3290(6) 0.6277(3) 0.9333(4) 0.0431(14) Uani 1 1 d . . . . .
C5 C 0.3764(5) 0.6294(3) 0.5319(4) 0.0396(13) Uani 1 1 d . . . . .
C2 C 0.3407(5) 0.7297(3) 0.6902(4) 0.0398(13) Uani 1 1 d . . . . .
H2 H 0.328462 0.769910 0.653895 0.048 Uiso 1 1 calc R U . . .
C9 C 0.1491(5) 0.6254(3) 0.5289(4) 0.0396(13) Uani 1 1 d . . . . .
C13 C 0.5188(5) 0.6456(3) 0.5795(4) 0.0443(14) Uani 1 1 d . . . . .
H13 H 0.526029 0.659060 0.641012 0.053 Uiso 1 1 calc R U . . .
C8 C 0.1181(6) 0.6040(3) 0.4429(4) 0.0460(14) Uani 1 1 d . . . . .
H8 H 0.030276 0.594211 0.412299 0.055 Uiso 1 1 calc R U . . .
C6 C 0.3381(6) 0.6074(3) 0.4455(4) 0.0442(14) Uani 1 1 d . . . . .
H6 H 0.401970 0.599929 0.417030 0.053 Uiso 1 1 calc R U . . .
C17 C 0.5541(5) 0.6177(3) 0.9303(4) 0.0416(13) Uani 1 1 d . . . . .
C34 C 0.1889(6) 0.6474(4) 0.8887(4) 0.0547(17) Uani 1 1 d . . . . .
H34 H 0.179701 0.659109 0.826361 0.066 Uiso 1 1 calc R U . . .
C32 C 0.1052(6) 0.4052(4) 0.7810(4) 0.0537(17) Uani 1 1 d . . . . .
H32 H 0.086156 0.453078 0.787277 0.064 Uiso 1 1 calc R U . . .
C19 C 0.4954(7) 0.5872(3) 1.0599(4) 0.0511(16) Uani 1 1 d . . . . .
H19 H 0.520203 0.570632 1.118550 0.061 Uiso 1 1 calc R U . . .
C10 C 0.0460(6) 0.6350(3) 0.5751(4) 0.0475(15) Uani 1 1 d . . . . .
H10 H 0.085429 0.662681 0.629635 0.057 Uiso 1 1 calc R U . . .
C18 C 0.5858(6) 0.5936(3) 1.0164(4) 0.0521(16) Uani 1 1 d . . . . .
H18 H 0.672859 0.581159 1.045818 0.063 Uiso 1 1 calc R U . . .
C20 C 0.3684(7) 0.6050(3) 1.0185(4) 0.0512(16) Uani 1 1 d . . . . .
H20 H 0.306978 0.601420 1.049670 0.061 Uiso 1 1 calc R U . . .
C24 C 0.6544(6) 0.6251(4) 0.8823(4) 0.0513(16) Uani 1 1 d . . . . .
H24 H 0.617193 0.655342 0.829806 0.062 Uiso 1 1 calc R U . . .
C28 C 0.2276(7) 0.3140(4) 0.7418(4) 0.0587(18) Uani 1 1 d . . . . .
C14 C 0.5646(6) 0.7068(4) 0.5369(4) 0.0538(16) Uani 1 1 d . . . . .
H14A H 0.564097 0.693743 0.477648 0.081 Uiso 1 1 calc R U . . .
H14B H 0.652551 0.719596 0.571662 0.081 Uiso 1 1 calc R U . . .
H14C H 0.506885 0.746747 0.533709 0.081 Uiso 1 1 calc R U . . .
C31 C 0.0343(7) 0.3533(6) 0.8012(4) 0.076(3) Uani 1 1 d . . . . .
C15 C 0.6010(6) 0.5808(4) 0.5828(5) 0.067(2) Uani 1 1 d . . . . .
H15A H 0.570567 0.543160 0.612943 0.100 Uiso 1 1 calc R U . . .
H15B H 0.691331 0.591572 0.614426 0.100 Uiso 1 1 calc R U . . .
H15C H 0.594289 0.565997 0.523021 0.100 Uiso 1 1 calc R U . . .
C26 C 0.7744(6) 0.6606(4) 0.9404(5) 0.073(2) Uani 1 1 d . . . . .
H26A H 0.749378 0.700147 0.970556 0.109 Uiso 1 1 calc R U . . .
H26B H 0.827000 0.677416 0.904570 0.109 Uiso 1 1 calc R U . . .
H26C H 0.824537 0.627056 0.983765 0.109 Uiso 1 1 calc R U . . .
C12 C 0.0028(7) 0.5667(4) 0.6015(5) 0.072(2) Uani 1 1 d . . . . .
H12A H -0.042049 0.539806 0.548973 0.108 Uiso 1 1 calc R U . . .
H12B H -0.056091 0.575041 0.636168 0.108 Uiso 1 1 calc R U . . .
H12C H 0.078026 0.540286 0.636511 0.108 Uiso 1 1 calc R U . . .
C29 C 0.1526(8) 0.2623(4) 0.7616(5) 0.068(2) Uani 1 1 d . . . . .
H29 H 0.168553 0.214109 0.754642 0.082 Uiso 1 1 calc R U . . .
C25 C 0.6876(7) 0.5554(4) 0.8514(5) 0.068(2) Uani 1 1 d . . . . .
H25A H 0.730688 0.526235 0.902146 0.101 Uiso 1 1 calc R U . . .
H25B H 0.745314 0.562318 0.815588 0.101 Uiso 1 1 calc R U . . .
H25C H 0.608311 0.532176 0.816425 0.101 Uiso 1 1 calc R U . . .
C30 C 0.0534(9) 0.2842(5) 0.7920(5) 0.088(3) Uani 1 1 d . . . . .
H30 H -0.001598 0.250792 0.806516 0.105 Uiso 1 1 calc R U . . .
C22 C 0.1475(7) 0.7093(4) 0.9294(5) 0.071(2) Uani 1 1 d . . . . .
H22A H 0.155830 0.699031 0.990780 0.106 Uiso 1 1 calc R U . . .
H22B H 0.057267 0.720243 0.897906 0.106 Uiso 1 1 calc R U . . .
H22C H 0.202140 0.749372 0.926392 0.106 Uiso 1 1 calc R U . . .
C11 C -0.0691(7) 0.6757(4) 0.5190(5) 0.071(2) Uani 1 1 d . . . . .
H11A H -0.040963 0.722266 0.506889 0.107 Uiso 1 1 calc R U . . .
H11B H -0.133603 0.680331 0.550140 0.107 Uiso 1 1 calc R U . . .
H11C H -0.107167 0.650823 0.463743 0.107 Uiso 1 1 calc R U . . .
C23 C 0.1010(8) 0.5856(5) 0.8893(9) 0.137(5) Uani 1 1 d . . . . .
H23A H 0.147604 0.541873 0.888087 0.206 Uiso 1 1 calc R U . . .
H23B H 0.024469 0.587891 0.837750 0.206 Uiso 1 1 calc R U . . .
H23C H 0.074439 0.587087 0.942480 0.206 Uiso 1 1 calc R U . . .

loop_
_atom_site_aniso_label
_atom_site_aniso_U_11
_atom_site_aniso_U_22
_atom_site_aniso_U_33
_atom_site_aniso_U_23
_atom_site_aniso_U_13
_atom_site_aniso_U_12
Cu1 0.0474(5) 0.0372(5) 0.0391(4) 0.0004(4) 0.0150(4) -0.0005(4)
Cl1 0.0611(12) 0.196(3) 0.0563(11) 0.0042(14) 0.0264(9) -0.0337(15)
N2 0.028(2) 0.041(3) 0.034(2) -0.004(2) 0.0095(18) -0.0008(19)
N1 0.030(2) 0.039(3) 0.037(2) 0.003(2) 0.0131(19) 0.0024(19)
O2 0.070(3) 0.043(3) 0.075(3) -0.002(2) 0.017(3) 0.004(2)
O1 0.066(3) 0.065(3) 0.078(3) -0.003(3) 0.030(3) 0.008(3)
N3 0.050(3) 0.043(3) 0.038(3) 0.001(2) 0.008(2) -0.006(2)
C27 0.039(3) 0.047(4) 0.043(3) 0.000(3) 0.015(3) 0.012(3)
C4 0.040(3) 0.036(3) 0.033(3) 0.002(2) 0.010(2) 0.003(2)
C1 0.030(3) 0.040(3) 0.034(3) 0.000(2) 0.014(2) 0.002(2)
C16 0.042(3) 0.033(3) 0.034(3) -0.004(2) 0.010(2) -0.001(2)
C33 0.053(4) 0.044(3) 0.034(3) 0.002(3) 0.010(3) -0.014(3)
C3 0.040(3) 0.033(3) 0.047(3) -0.001(3) 0.011(3) 0.003(2)
C7 0.041(3) 0.052(4) 0.041(3) -0.017(3) 0.013(3) -0.003(3)
C21 0.046(3) 0.048(4) 0.035(3) -0.007(3) 0.012(2) -0.008(3)
C5 0.040(3) 0.042(3) 0.038(3) 0.006(2) 0.012(2) 0.002(3)
C2 0.039(3) 0.030(3) 0.049(3) 0.004(3) 0.012(3) 0.001(2)
C9 0.038(3) 0.040(3) 0.040(3) 0.001(2) 0.010(2) -0.002(2)
C13 0.039(3) 0.057(4) 0.036(3) 0.002(3) 0.012(2) 0.003(3)
C8 0.039(3) 0.050(4) 0.043(3) -0.003(3) 0.004(3) 0.000(3)
C6 0.050(3) 0.047(4) 0.041(3) 0.004(3) 0.020(3) 0.003(3)
C17 0.039(3) 0.040(3) 0.043(3) -0.002(3) 0.008(2) 0.000(3)
C34 0.039(3) 0.088(5) 0.040(3) -0.010(3) 0.016(3) -0.004(3)
C32 0.054(4) 0.074(5) 0.032(3) -0.004(3) 0.010(3) -0.005(3)
C19 0.067(4) 0.047(4) 0.036(3) 0.003(3) 0.010(3) -0.001(3)
C10 0.038(3) 0.053(4) 0.050(4) -0.006(3) 0.012(3) 0.001(3)
C18 0.049(4) 0.054(4) 0.044(3) -0.001(3) -0.002(3) 0.003(3)
C20 0.063(4) 0.055(4) 0.039(3) -0.004(3) 0.021(3) -0.009(3)
C24 0.035(3) 0.061(4) 0.056(4) 0.008(3) 0.010(3) -0.001(3)
C28 0.060(4) 0.070(5) 0.038(3) 0.003(3) 0.002(3) -0.004(4)
C14 0.042(3) 0.062(4) 0.056(4) 0.003(3) 0.013(3) -0.006(3)
C31 0.049(4) 0.143(9) 0.032(3) 0.011(4) 0.006(3) -0.034(5)
C15 0.041(4) 0.074(5) 0.080(5) 0.008(4) 0.011(3) 0.011(3)
C26 0.044(4) 0.080(6) 0.097(6) -0.027(5) 0.026(4) -0.017(4)
C12 0.047(4) 0.097(6) 0.079(5) 0.024(5) 0.030(4) 0.009(4)
C29 0.078(5) 0.052(4) 0.064(5) 0.013(4) 0.004(4) -0.013(4)
C25 0.056(4) 0.078(5) 0.074(5) -0.010(4) 0.028(4) -0.008(4)
C30 0.098(7) 0.098(7) 0.049(4) 0.020(5) -0.005(4) -0.053(6)
C22 0.055(4) 0.066(5) 0.077(5) -0.010(4) -0.001(4) 0.005(4)
C11 0.051(4) 0.089(6) 0.078(5) 0.011(4) 0.027(4) 0.018(4)
C23 0.041(5) 0.082(7) 0.271(16) -0.065(9) 0.019(7) -0.006(5)

loop_
_atom_type_symbol
_atom_type_description
_atom_type_scat_dispersion_real
_atom_type_scat_dispersion_imag
_atom_type_scat_source
C C 0.0181 0.0091 'International Tables Vol C Tables 4.2.6.8 and 6.1.1.4'
H H 0.0000 0.0000 'International Tables Vol C Tables 4.2.6.8 and 6.1.1.4'
Cl Cl 0.3639 0.7018 'International Tables Vol C Tables 4.2.6.8 and 6.1.1.4'
Cu Cu -1.9646 0.5888 'International Tables Vol C Tables 4.2.6.8 and 6.1.1.4'
N N 0.0311 0.0180 'International Tables Vol C Tables 4.2.6.8 and 6.1.1.4'
O O 0.0492 0.0322 'International Tables Vol C Tables 4.2.6.8 and 6.1.1.4'

loop_
_exptl_crystal_face_index_h
_exptl_crystal_face_index_k
_exptl_crystal_face_index_l
_exptl_crystal_face_perp_dist
0 12 0 0.0478
0 -12 0 0.0478
3 0 7 0.1224
-3 0 -7 0.1224
-7 0 6 0.0983
7 0 -6 0.0983
-5 8 2 0.0956
5 -8 -2 0.0956
-1 12 2 0.0679
1 -12 -2 0.0679
-5 1 -4 0.0907
5 -1 4 0.0907
-3 2 -8 0.0955
3 -2 8 0.0955

loop_
_geom_angle_atom_site_label_1
_geom_angle_atom_site_label_2
_geom_angle_atom_site_label_3
_geom_angle
_geom_angle_site_symmetry_1
_geom_angle_site_symmetry_3
_geom_angle_publ_flag
C1 Cu1 N3 176.5(2) . . ?
C1 N2 C16 123.0(5) . . ?
C1 N2 C3 112.0(5) . . ?
C3 N2 C16 125.0(5) . . ?
C1 N1 C4 123.3(5) . . ?
C1 N1 C2 111.2(5) . . ?
C2 N1 C4 125.4(5) . . ?
C28 O2 C27 106.9(5) . . ?
C27 N3 Cu1 121.8(4) . . ?
C27 N3 C33 109.8(5) . . ?
C33 N3 Cu1 128.2(4) . . ?
O1 C27 O2 119.9(6) . . ?
O1 C27 N3 132.4(6) . . ?
N3 C27 O2 107.5(5) . . ?
C5 C4 N1 117.9(5) . . ?
C5 C4 C9 122.6(5) . . ?
C9 C4 N1 119.5(5) . . ?
N2 C1 Cu1 129.2(4) . . ?
N1 C1 Cu1 127.5(4) . . ?
N1 C1 N2 103.3(5) . . ?
C21 C16 N2 119.1(5) . . ?
C21 C16 C17 122.3(5) . . ?
C17 C16 N2 118.5(5) . . ?
N3 C33 C28 107.1(6) . . ?
C32 C33 N3 134.1(6) . . ?
C32 C33 C28 118.8(6) . . ?
N2 C3 H3 126.9 . . ?
C2 C3 N2 106.1(5) . . ?
C2 C3 H3 126.9 . . ?
C8 C7 H7 120.8 . . ?
C8 C7 C6 118.3(5) . . ?
C6 C7 H7 120.8 . . ?
C16 C21 C34 121.3(5) . . ?
C20 C21 C16 117.9(6) . . ?
C20 C21 C34 120.8(5) . . ?
C4 C5 C13 121.9(5) . . ?
C6 C5 C4 117.5(5) . . ?
C6 C5 C13 120.6(5) . . ?
N1 C2 H2 126.3 . . ?
C3 C2 N1 107.4(5) . . ?
C3 C2 H2 126.3 . . ?
C4 C9 C10 121.5(5) . . ?
C8 C9 C4 116.7(5) . . ?
C8 C9 C10 121.8(5) . . ?
C5 C13 H13 107.9 . . ?
C14 C13 C5 110.6(5) . . ?
C14 C13 H13 107.9 . . ?
C14 C13 C15 112.1(5) . . ?
C15 C13 C5 110.3(5) . . ?
C15 C13 H13 107.9 . . ?
C7 C8 H8 118.6 . . ?
C9 C8 C7 122.9(5) . . ?
C9 C8 H8 118.6 . . ?
C7 C6 H6 119.0 . . ?
C5 C6 C7 121.9(5) . . ?
C5 C6 H6 119.0 . . ?
C16 C17 C24 121.7(5) . . ?
C18 C17 C16 116.2(5) . . ?
C18 C17 C24 122.1(5) . . ?
C21 C34 H34 107.9 . . ?
C21 C34 C23 110.2(6) . . ?
C22 C34 C21 112.6(5) . . ?
C22 C34 H34 107.9 . . ?
C22 C34 C23 110.0(6) . . ?
C23 C34 H34 107.9 . . ?
C33 C32 H32 121.5 . . ?
C31 C32 C33 117.0(7) . . ?
C31 C32 H32 121.5 . . ?
C18 C19 H19 120.0 . . ?
C18 C19 C20 119.9(6) . . ?
C20 C19 H19 120.0 . . ?
C9 C10 H10 107.7 . . ?
C12 C10 C9 111.8(5) . . ?
C12 C10 H10 107.7 . . ?
C12 C10 C11 110.1(6) . . ?
C11 C10 C9 111.6(5) . . ?
C11 C10 H10 107.7 . . ?
C17 C18 H18 118.9 . . ?
C19 C18 C17 122.1(6) . . ?
C19 C18 H18 118.9 . . ?
C21 C20 C19 121.5(6) . . ?
C21 C20 H20 119.3 . . ?
C19 C20 H20 119.3 . . ?
C17 C24 H24 108.2 . . ?
C26 C24 C17 110.3(6) . . ?
C26 C24 H24 108.2 . . ?
C25 C24 C17 111.4(6) . . ?
C25 C24 H24 108.2 . . ?
C25 C24 C26 110.6(6) . . ?
O2 C28 C33 108.7(6) . . ?
O2 C28 C29 128.3(7) . . ?
C29 C28 C33 123.0(7) . . ?
C13 C14 H14A 109.5 . . ?
C13 C14 H14B 109.5 . . ?
C13 C14 H14C 109.5 . . ?
H14A C14 H14B 109.5 . . ?
H14A C14 H14C 109.5 . . ?
H14B C14 H14C 109.5 . . ?
C32 C31 Cl1 116.1(8) . . ?
C30 C31 Cl1 118.9(7) . . ?
C30 C31 C32 125.0(8) . . ?
C13 C15 H15A 109.5 . . ?
C13 C15 H15B 109.5 . . ?
C13 C15 H15C 109.5 . . ?
H15A C15 H15B 109.5 . . ?
H15A C15 H15C 109.5 . . ?
H15B C15 H15C 109.5 . . ?
C24 C26 H26A 109.5 . . ?
C24 C26 H26B 109.5 . . ?
C24 C26 H26C 109.5 . . ?
H26A C26 H26B 109.5 . . ?
H26A C26 H26C 109.5 . . ?
H26B C26 H26C 109.5 . . ?
C10 C12 H12A 109.5 . . ?
C10 C12 H12B 109.5 . . ?
C10 C12 H12C 109.5 . . ?
H12A C12 H12B 109.5 . . ?
H12A C12 H12C 109.5 . . ?
H12B C12 H12C 109.5 . . ?
C28 C29 H29 121.8 . . ?
C30 C29 C28 116.4(8) . . ?
C30 C29 H29 121.8 . . ?
C24 C25 H25A 109.5 . . ?
C24 C25 H25B 109.5 . . ?
C24 C25 H25C 109.5 . . ?
H25A C25 H25B 109.5 . . ?
H25A C25 H25C 109.5 . . ?
H25B C25 H25C 109.5 . . ?
C31 C30 C29 119.9(8) . . ?
C31 C30 H30 120.1 . . ?
C29 C30 H30 120.1 . . ?
C34 C22 H22A 109.5 . . ?
C34 C22 H22B 109.5 . . ?
C34 C22 H22C 109.5 . . ?
H22A C22 H22B 109.5 . . ?
H22A C22 H22C 109.5 . . ?
H22B C22 H22C 109.5 . . ?
C10 C11 H11A 109.5 . . ?
C10 C11 H11B 109.5 . . ?
C10 C11 H11C 109.5 . . ?
H11A C11 H11B 109.5 . . ?
H11A C11 H11C 109.5 . . ?
H11B C11 H11C 109.5 . . ?
C34 C23 H23A 109.5 . . ?
C34 C23 H23B 109.5 . . ?
C34 C23 H23C 109.5 . . ?
H23A C23 H23B 109.5 . . ?
H23A C23 H23C 109.5 . . ?
H23B C23 H23C 109.5 . . ?

loop_
_geom_bond_atom_site_label_1
_geom_bond_atom_site_label_2
_geom_bond_distance
_geom_bond_site_symmetry_2
_geom_bond_publ_flag
Cu1 N3 1.888(5) . ?
Cu1 C1 1.875(6) . ?
Cl1 C31 1.786(9) . ?
N2 C1 1.364(7) . ?
N2 C16 1.438(7) . ?
N2 C3 1.371(7) . ?
N1 C4 1.443(7) . ?
N1 C1 1.343(7) . ?
N1 C2 1.383(7) . ?
O2 C27 1.439(8) . ?
O2 C28 1.370(9) . ?
O1 C27 1.159(7) . ?
N3 C27 1.352(7) . ?
N3 C33 1.384(7) . ?
C4 C5 1.395(8) . ?
C4 C9 1.405(8) . ?
C16 C21 1.407(8) . ?
C16 C17 1.412(8) . ?
C33 C32 1.373(9) . ?
C33 C28 1.404(10) . ?
C3 H3 0.9500 . ?
C3 C2 1.330(8) . ?
C7 H7 0.9500 . ?
C7 C8 1.384(8) . ?
C7 C6 1.388(8) . ?
C21 C34 1.519(8) . ?
C21 C20 1.372(8) . ?
C5 C13 1.535(8) . ?
C5 C6 1.385(8) . ?
C2 H2 0.9500 . ?
C9 C8 1.378(8) . ?
C9 C10 1.530(8) . ?
C13 H13 1.0000 . ?
C13 C14 1.514(8) . ?
C13 C15 1.518(9) . ?
C8 H8 0.9500 . ?
C6 H6 0.9500 . ?
C17 C18 1.395(8) . ?
C17 C24 1.519(8) . ?
C34 H34 1.0000 . ?
C34 C22 1.486(9) . ?
C34 C23 1.521(11) . ?
C32 H32 0.9500 . ?
C32 C31 1.356(10) . ?
C19 H19 0.9500 . ?
C19 C18 1.373(9) . ?
C19 C20 1.380(9) . ?
C10 H10 1.0000 . ?
C10 C12 1.493(9) . ?
C10 C11 1.516(9) . ?
C18 H18 0.9500 . ?
C20 H20 0.9500 . ?
C24 H24 1.0000 . ?
C24 C26 1.514(9) . ?
C24 C25 1.504(10) . ?
C28 C29 1.380(10) . ?
C14 H14A 0.9800 . ?
C14 H14B 0.9800 . ?
C14 H14C 0.9800 . ?
C31 C30 1.353(13) . ?
C15 H15A 0.9800 . ?
C15 H15B 0.9800 . ?
C15 H15C 0.9800 . ?
C26 H26A 0.9800 . ?
C26 H26B 0.9800 . ?
C26 H26C 0.9800 . ?
C12 H12A 0.9800 . ?
C12 H12B 0.9800 . ?
C12 H12C 0.9800 . ?
C29 H29 0.9500 . ?
C29 C30 1.376(13) . ?
C25 H25A 0.9800 . ?
C25 H25B 0.9800 . ?
C25 H25C 0.9800 . ?
C30 H30 0.9500 . ?
C22 H22A 0.9800 . ?
C22 H22B 0.9800 . ?
C22 H22C 0.9800 . ?
C11 H11A 0.9800 . ?
C11 H11B 0.9800 . ?
C11 H11C 0.9800 . ?
C23 H23A 0.9800 . ?
C23 H23B 0.9800 . ?
C23 H23C 0.9800 . ?

loop_
_geom_torsion_atom_site_label_1
_geom_torsion_atom_site_label_2
_geom_torsion_atom_site_label_3
_geom_torsion_atom_site_label_4
_geom_torsion
_geom_torsion_site_symmetry_1
_geom_torsion_site_symmetry_2
_geom_torsion_site_symmetry_3
_geom_torsion_site_symmetry_4
_geom_torsion_publ_flag
Cu1 N3 C27 O2 175.8(4) . . . . ?
Cu1 N3 C27 O1 1.0(10) . . . . ?
Cu1 N3 C33 C32 4.1(10) . . . . ?
Cu1 N3 C33 C28 -176.4(4) . . . . ?
Cl1 C31 C30 C29 -178.8(6) . . . . ?
N2 C16 C21 C34 -1.4(9) . . . . ?
N2 C16 C21 C20 -178.8(5) . . . . ?
N2 C16 C17 C18 -179.9(5) . . . . ?
N2 C16 C17 C24 0.0(8) . . . . ?
N2 C3 C2 N1 0.2(6) . . . . ?
N1 C4 C5 C13 -2.1(8) . . . . ?
N1 C4 C5 C6 179.9(5) . . . . ?
N1 C4 C9 C8 179.8(5) . . . . ?
N1 C4 C9 C10 -0.1(8) . . . . ?
O2 C28 C29 C30 178.6(6) . . . . ?
N3 C33 C32 C31 -179.6(6) . . . . ?
N3 C33 C28 O2 1.3(7) . . . . ?
N3 C33 C28 C29 -179.6(6) . . . . ?
C27 O2 C28 C33 -1.4(7) . . . . ?
C27 O2 C28 C29 179.5(7) . . . . ?
C27 N3 C33 C32 179.9(6) . . . . ?
C27 N3 C33 C28 -0.6(7) . . . . ?
C4 N1 C1 Cu1 -5.6(7) . . . . ?
C4 N1 C1 N2 176.3(4) . . . . ?
C4 N1 C2 C3 -176.5(5) . . . . ?
C4 C5 C13 C14 -114.1(6) . . . . ?
C4 C5 C13 C15 121.3(6) . . . . ?
C4 C5 C6 C7 1.6(9) . . . . ?
C4 C9 C8 C7 -1.0(9) . . . . ?
C4 C9 C10 C12 -103.0(7) . . . . ?
C4 C9 C10 C11 133.2(6) . . . . ?
C1 N2 C16 C21 -89.6(6) . . . . ?
C1 N2 C16 C17 89.8(6) . . . . ?
C1 N2 C3 C2 -0.4(6) . . . . ?
C1 N1 C4 C5 -92.8(6) . . . . ?
C1 N1 C4 C9 86.8(7) . . . . ?
C1 N1 C2 C3 0.0(6) . . . . ?
C16 N2 C1 Cu1 1.4(7) . . . . ?
C16 N2 C1 N1 179.5(4) . . . . ?
C16 N2 C3 C2 -179.5(5) . . . . ?
C16 C21 C34 C22 -112.5(7) . . . . ?
C16 C21 C34 C23 124.3(8) . . . . ?
C16 C21 C20 C19 -2.3(9) . . . . ?
C16 C17 C18 C19 -0.4(9) . . . . ?
C16 C17 C24 C26 134.2(6) . . . . ?
C16 C17 C24 C25 -102.7(7) . . . . ?
C33 N3 C27 O2 -0.3(6) . . . . ?
C33 N3 C27 O1 -175.2(7) . . . . ?
C33 C32 C31 Cl1 178.4(4) . . . . ?
C33 C32 C31 C30 -1.7(10) . . . . ?
C33 C28 C29 C30 -0.4(10) . . . . ?
C3 N2 C1 Cu1 -177.6(4) . . . . ?
C3 N2 C1 N1 0.4(6) . . . . ?
C3 N2 C16 C21 89.4(7) . . . . ?
C3 N2 C16 C17 -91.3(7) . . . . ?
C21 C16 C17 C18 -0.6(9) . . . . ?
C21 C16 C17 C24 179.4(6) . . . . ?
C5 C4 C9 C8 -0.6(9) . . . . ?
C5 C4 C9 C10 179.5(6) . . . . ?
C2 N1 C4 C5 83.3(7) . . . . ?
C2 N1 C4 C9 -97.1(7) . . . . ?
C2 N1 C1 Cu1 177.8(4) . . . . ?
C2 N1 C1 N2 -0.3(5) . . . . ?
C9 C4 C5 C13 178.3(5) . . . . ?
C9 C4 C5 C6 0.3(9) . . . . ?
C13 C5 C6 C7 -176.5(6) . . . . ?
C8 C7 C6 C5 -3.1(10) . . . . ?
C8 C9 C10 C12 77.1(8) . . . . ?
C8 C9 C10 C11 -46.7(8) . . . . ?
C6 C7 C8 C9 2.8(10) . . . . ?
C6 C5 C13 C14 63.9(7) . . . . ?
C6 C5 C13 C15 -60.7(7) . . . . ?
C17 C16 C21 C34 179.3(6) . . . . ?
C17 C16 C21 C20 1.9(9) . . . . ?
C34 C21 C20 C19 -179.7(6) . . . . ?
C32 C33 C28 O2 -179.1(5) . . . . ?
C32 C33 C28 C29 0.0(10) . . . . ?
C32 C31 C30 C29 1.3(12) . . . . ?
C10 C9 C8 C7 178.9(6) . . . . ?
C18 C17 C24 C26 -45.9(9) . . . . ?
C18 C17 C24 C25 77.3(8) . . . . ?
C18 C19 C20 C21 1.4(10) . . . . ?
C20 C21 C34 C22 64.9(9) . . . . ?
C20 C21 C34 C23 -58.4(9) . . . . ?
C20 C19 C18 C17 0.0(10) . . . . ?
C24 C17 C18 C19 179.7(6) . . . . ?
C28 O2 C27 O1 176.7(6) . . . . ?
C28 O2 C27 N3 1.1(6) . . . . ?
C28 C33 C32 C31 1.0(9) . . . . ?
C28 C29 C30 C31 -0.2(11) . . . . ?

loop_
_exptl_oxdiff_crystal_face_indexfrac_h
_exptl_oxdiff_crystal_face_indexfrac_k
_exptl_oxdiff_crystal_face_indexfrac_l
_exptl_oxdiff_crystal_face_x
_exptl_oxdiff_crystal_face_y
_exptl_oxdiff_crystal_face_z
-0.4221 12.3787 -0.0269 -0.0899 -0.3747 -0.9228
0.4221 -12.3787 0.0269 0.0899 0.3747 0.9228
3.4139 0.2078 7.1537 0.2182 0.9085 -0.3563
-3.4139 -0.2078 -7.1537 -0.2182 -0.9085 0.3563
-6.7085 0.4656 6.0499 -0.9996 0.0263 -0.0094
6.7085 -0.4656 -6.0499 0.9996 -0.0263 0.0094
-5.3088 8.1598 2.4440 -0.7492 -0.4071 -0.5225
5.3088 -8.1598 -2.4440 0.7492 0.4071 0.5225
-1.0829 12.1203 1.9320 -0.2259 -0.2393 -0.9443
1.0829 -12.1203 -1.9320 0.2259 0.2393 0.9443
-5.1282 1.3417 -4.4327 -0.5113 -0.8338 0.2080
5.1282 -1.3417 4.4327 0.5113 0.8338 -0.2080
-2.7710 1.8717 -7.7615 -0.1283 -0.9719 0.1973
2.7710 -1.8717 7.7615 0.1283 0.9719 -0.1973

loop_
_smtbx_masks_void_nr
_smtbx_masks_void_average_x
_smtbx_masks_void_average_y
_smtbx_masks_void_average_z
_smtbx_masks_void_volume
_smtbx_masks_void_count_electrons
_smtbx_masks_void_content
1 -0.201 -0.016 0.232 28.4 2.5 ?
2 0.000 0.000 0.500 26.9 0.0 ?
3 0.201 0.016 0.768 28.4 2.2 ?
4 0.000 0.500 0.000 26.9 0.0 ?
5 0.201 0.484 0.268 28.4 2.2 ?
6 -0.201 0.516 0.732 28.4 2.3 ?
7 0.267 0.028 0.056 23.0 0.0 ?
8 0.267 0.472 0.556 23.0 0.0 ?
9 0.733 -0.028 0.944 23.0 0.0 ?
10 0.733 0.528 0.444 23.0 0.0 ?
